data_4131111
loop_
_publ_author_name
'Ruccolo, Serge'
'Sattler, Wesley'
'Rong, Yi'
'Parkin, Gerard'

_publ_section_title
;
 Modulation of Zn-C Bond Lengths Induced by Ligand Architecture in Zinc
 Carbatrane Compounds.
;
_journal_issue 44
_journal_name_full 'Journal of the American Chemical Society'
_journal_page_first 14542
_journal_page_last 14545
_journal_paper_doi 10.1021/jacs.6b09250
_journal_volume 138
_journal_year 2016
_chemical_formula_sum 'C20 H22 N6 O2 S3 Zn'
_chemical_formula_weight 539.98
_space_group_crystal_system monoclinic
_space_group_IT_number 14
_space_group_name_Hall '-P 2yn'
_space_group_name_H-M_alt 'P 1 21/n 1'
_atom_sites_solution_hydrogens geom
_audit_creation_method SHELXL-2014/7
_cell_angle_alpha 90
_cell_angle_beta 106.158(2)
_cell_angle_gamma 90
_cell_formula_units_Z 4
_cell_length_a 14.933(2)
_cell_length_b 10.2002(16)
_cell_length_c 15.577(3)
_cell_measurement_reflns_used 9907
_cell_measurement_temperature 150(2)
_cell_measurement_theta_max 30.37
_cell_measurement_theta_min 2.22
_cell_volume 2279.0(6)
_computing_cell_refinement 'Bruker SAINT'
_computing_data_collection 'Bruker APEX2'
_computing_data_reduction 'Bruker SAINT'
_computing_molecular_graphics 'Bruker SHELXTL'
_computing_publication_material 'Bruker SHELXTL'
_computing_structure_refinement 'SHELXL-2014/7 (Sheldrick, 2014)'
_computing_structure_solution 'SHELXS-97 (Sheldrick, 2008)'
_diffrn_ambient_temperature 150(2)
_diffrn_measured_fraction_theta_full 1.000
_diffrn_measured_fraction_theta_max 0.994
_diffrn_measurement_device_type 'Bruker APEX-II CCD'
_diffrn_measurement_method '\f and \w scans'
_diffrn_radiation_type MoK\a
_diffrn_radiation_wavelength 0.71073
_diffrn_reflns_av_R_equivalents 0.0647
_diffrn_reflns_av_unetI/netI 0.0516
_diffrn_reflns_Laue_measured_fraction_full 1.000
_diffrn_reflns_Laue_measured_fraction_max 0.994
_diffrn_reflns_limit_h_max 21
_diffrn_reflns_limit_h_min -21
_diffrn_reflns_limit_k_max 14
_diffrn_reflns_limit_k_min -14
_diffrn_reflns_limit_l_max 22
_diffrn_reflns_limit_l_min -22
_diffrn_reflns_number 36277
_diffrn_reflns_point_group_measured_fraction_full 1.000
_diffrn_reflns_point_group_measured_fraction_max 0.994
_diffrn_reflns_theta_full 25.242
_diffrn_reflns_theta_max 30.755
_diffrn_reflns_theta_min 2.224
_exptl_absorpt_coefficient_mu 1.383
_exptl_absorpt_correction_T_max 0.8974
_exptl_absorpt_correction_T_min 0.7506
_exptl_absorpt_correction_type empirical
_exptl_absorpt_process_details sadabs
_exptl_crystal_colour colorless
_exptl_crystal_density_diffrn 1.574
_exptl_crystal_description plate
_exptl_crystal_F_000 1112
_exptl_crystal_size_max 0.220
_exptl_crystal_size_mid 0.120
_exptl_crystal_size_min 0.080
_refine_diff_density_max 0.451
_refine_diff_density_min -0.350
_refine_diff_density_rms 0.088
_refine_ls_extinction_method none
_refine_ls_goodness_of_fit_ref 1.027
_refine_ls_hydrogen_treatment constr
_refine_ls_matrix_type full
_refine_ls_number_parameters 293
_refine_ls_number_reflns 7080
_refine_ls_number_restraints 0
_refine_ls_restrained_S_all 1.027
_refine_ls_R_factor_all 0.0688
_refine_ls_R_factor_gt 0.0401
_refine_ls_shift/su_max 0.001
_refine_ls_shift/su_mean 0.000
_refine_ls_structure_factor_coef Fsqd
_refine_ls_weighting_details 'w=1/[\s^2^(Fo^2^)+(0.0405P)^2^+0.8753P] where P=(Fo^2^+2Fc^2^)/3'
_refine_ls_weighting_scheme calc
_refine_ls_wR_factor_gt 0.0870
_refine_ls_wR_factor_ref 0.0986
_reflns_Friedel_coverage 0.000
_reflns_number_gt 4982
_reflns_number_total 7080
_reflns_threshold_expression 'I > 2\s(I)'
_cod_data_source_file tsznophos10.cif
_cod_data_source_block tsznas10
_cod_original_cell_volume 2279.1(6)
_cod_original_sg_symbol_H-M 'P 21/n'
_cod_database_code 4131111
_shelx_shelxl_version_number 2014/7
_shelx_space_group_comment
; 
The symmetry employed for this shelxl refinement is uniquely defined 
by the following loop, which should always be used as a source of 
symmetry information in preference to the above space-group names. 
They are only intended as comments. 
;
_shelx_estimated_absorpt_t_min 0.751
_shelx_estimated_absorpt_t_max 0.897

loop_
_space_group_symop_operation_xyz
'x, y, z'
'-x+1/2, y+1/2, -z+1/2'
'-x, -y, -z'
'x-1/2, -y-1/2, z-1/2'

loop_
_atom_site_label
_atom_site_type_symbol
_atom_site_fract_x
_atom_site_fract_y
_atom_site_fract_z
_atom_site_U_iso_or_equiv
_atom_site_adp_type
_atom_site_occupancy
_atom_site_site_symmetry_order
_atom_site_calc_flag
_atom_site_refinement_flags_posn
_atom_site_refinement_flags_adp
Zn Zn 0.94877(2) 0.71897(2) 0.18711(2) 0.02047(7) Uani 1 1 d . .
S1 S 0.85946(4) 1.03554(6) 0.12633(4) 0.02744(14) Uani 1 1 d . .
S2 S 0.76477(4) 0.88674(6) 0.23660(4) 0.02709(13) Uani 1 1 d . .
S3 S 0.73148(4) 0.82065(6) 0.04635(4) 0.02935(14) Uani 1 1 d . .
N11 N 1.01212(13) 0.87476(18) 0.15112(12) 0.0214(4) Uani 1 1 d . .
N12 N 1.03260(14) 1.07254(18) 0.10343(12) 0.0239(4) Uani 1 1 d . .
N21 N 0.91532(14) 0.72228(19) 0.30319(13) 0.0249(4) Uani 1 1 d . .
N22 N 0.83774(15) 0.7756(2) 0.39945(13) 0.0286(4) Uani 1 1 d . .
N31 N 0.86917(13) 0.63297(18) 0.07510(12) 0.0224(4) Uani 1 1 d . .
N32 N 0.77033(14) 0.62751(19) -0.05957(13) 0.0262(4) Uani 1 1 d . .
O1 O 1.05974(11) 0.60193(15) 0.21413(11) 0.0243(3) Uani 1 1 d . .
O2 O 1.07505(13) 0.10563(18) 0.36104(13) 0.0393(5) Uani 1 1 d . .
C1 C 0.81060(16) 0.8836(2) 0.14408(16) 0.0250(5) Uani 1 1 d . .
C11 C 0.97314(15) 0.9907(2) 0.12832(15) 0.0215(4) Uani 1 1 d . .
C13 C 1.10079(16) 0.8830(2) 0.13943(16) 0.0257(5) Uani 1 1 d . .
H13A H 1.1454 0.8141 0.1502 0.031 Uiso 1 1 calc R U
C14 C 1.11369(16) 1.0043(2) 0.11029(16) 0.0260(5) Uani 1 1 d . .
H14A H 1.1681 1.0362 0.0971 0.031 Uiso 1 1 calc R U
C16 C 1.01550(19) 1.2088(2) 0.07702(17) 0.0293(5) Uani 1 1 d . .
H16A H 0.9484 1.2227 0.0514 0.044 Uiso 1 1 calc R U
H16B H 1.0483 1.2304 0.0324 0.044 Uiso 1 1 calc R U
H16C H 1.0383 1.2652 0.1295 0.044 Uiso 1 1 calc R U
C21 C 0.84339(16) 0.7887(2) 0.31503(16) 0.0240(5) Uani 1 1 d . .
C23 C 0.95780(19) 0.6639(2) 0.38450(16) 0.0310(5) Uani 1 1 d . .
H23A H 1.0117 0.6099 0.3966 0.037 Uiso 1 1 calc R U
C24 C 0.9105(2) 0.6958(3) 0.44431(17) 0.0342(6) Uani 1 1 d . .
H24A H 0.9246 0.6687 0.5050 0.041 Uiso 1 1 calc R U
C26 C 0.77034(19) 0.8401(3) 0.43665(18) 0.0348(6) Uani 1 1 d . .
H26A H 0.7072 0.8214 0.3991 0.052 Uiso 1 1 calc R U
H26B H 0.7812 0.9349 0.4386 0.052 Uiso 1 1 calc R U
H26C H 0.7772 0.8075 0.4973 0.052 Uiso 1 1 calc R U
C31 C 0.79368(16) 0.6873(2) 0.02110(15) 0.0233(5) Uani 1 1 d . .
C33 C 0.89536(17) 0.5343(2) 0.02637(16) 0.0251(5) Uani 1 1 d . .
H33A H 0.9476 0.4782 0.0479 0.030 Uiso 1 1 calc R U
C34 C 0.83535(18) 0.5296(2) -0.05666(16) 0.0270(5) Uani 1 1 d . .
H34A H 0.8374 0.4710 -0.1035 0.032 Uiso 1 1 calc R U
C36 C 0.6943(2) 0.6659(3) -0.13665(18) 0.0386(6) Uani 1 1 d . .
H36A H 0.6443 0.7059 -0.1161 0.058 Uiso 1 1 calc R U
H36B H 0.6703 0.5883 -0.1728 0.058 Uiso 1 1 calc R U
H36C H 0.7173 0.7293 -0.1728 0.058 Uiso 1 1 calc R U
C40 C 1.05952(15) 0.4831(2) 0.24749(14) 0.0210(4) Uani 1 1 d . .
C41 C 1.14330(16) 0.4125(2) 0.27847(15) 0.0258(5) Uani 1 1 d . .
H41A H 1.1999 0.4514 0.2748 0.031 Uiso 1 1 calc R U
C42 C 1.14540(17) 0.2877(2) 0.31413(17) 0.0296(5) Uani 1 1 d . .
H42A H 1.2031 0.2423 0.3336 0.036 Uiso 1 1 calc R U
C43 C 1.06491(17) 0.2284(2) 0.32185(16) 0.0266(5) Uani 1 1 d . .
C44 C 0.98121(16) 0.2945(2) 0.29260(15) 0.0240(5) Uani 1 1 d . .
H44A H 0.9254 0.2552 0.2980 0.029 Uiso 1 1 calc R U
C45 C 0.97883(16) 0.4188(2) 0.25515(15) 0.0228(5) Uani 1 1 d . .
H45A H 0.9204 0.4618 0.2339 0.027 Uiso 1 1 calc R U
C46 C 0.9950(2) 0.0506(3) 0.37888(19) 0.0399(7) Uani 1 1 d . .
H46A H 1.0111 -0.0342 0.4088 0.060 Uiso 1 1 calc R U
H46B H 0.9462 0.0379 0.3226 0.060 Uiso 1 1 calc R U
H46C H 0.9721 0.1099 0.4176 0.060 Uiso 1 1 calc R U

loop_
_atom_site_aniso_label
_atom_site_aniso_U_11
_atom_site_aniso_U_22
_atom_site_aniso_U_33
_atom_site_aniso_U_23
_atom_site_aniso_U_13
_atom_site_aniso_U_12
Zn 0.02069(14) 0.01870(13) 0.02287(14) -0.00014(10) 0.00749(10) -0.00004(10)
S1 0.0269(3) 0.0200(3) 0.0381(3) 0.0031(2) 0.0135(3) 0.0033(2)
S2 0.0225(3) 0.0305(3) 0.0314(3) 0.0008(2) 0.0127(2) 0.0044(2)
S3 0.0222(3) 0.0313(3) 0.0312(3) -0.0036(2) 0.0020(2) 0.0044(2)
N11 0.0187(9) 0.0223(9) 0.0236(9) 0.0009(7) 0.0064(8) -0.0003(7)
N12 0.0278(10) 0.0213(9) 0.0233(10) -0.0004(8) 0.0084(8) -0.0052(8)
N21 0.0280(10) 0.0231(9) 0.0254(10) -0.0002(8) 0.0104(8) 0.0028(8)
N22 0.0343(11) 0.0278(10) 0.0266(10) -0.0039(9) 0.0134(9) 0.0006(9)
N31 0.0216(10) 0.0219(9) 0.0243(10) 0.0000(8) 0.0075(8) -0.0003(7)
N32 0.0287(11) 0.0272(10) 0.0219(10) -0.0002(8) 0.0057(8) -0.0057(8)
O1 0.0224(8) 0.0206(8) 0.0313(9) 0.0016(7) 0.0098(7) -0.0008(6)
O2 0.0362(11) 0.0288(10) 0.0516(12) 0.0163(8) 0.0104(9) 0.0007(8)
C1 0.0227(11) 0.0260(11) 0.0275(12) -0.0017(9) 0.0088(9) -0.0023(9)
C11 0.0234(11) 0.0203(10) 0.0214(11) -0.0012(8) 0.0072(9) -0.0023(9)
C13 0.0215(11) 0.0290(12) 0.0266(12) -0.0004(9) 0.0067(9) 0.0014(9)
C14 0.0203(11) 0.0318(12) 0.0262(12) -0.0004(10) 0.0068(9) -0.0048(9)
C16 0.0390(14) 0.0211(11) 0.0286(12) 0.0010(10) 0.0106(11) -0.0063(10)
C21 0.0260(12) 0.0210(11) 0.0274(12) -0.0030(9) 0.0113(9) -0.0038(9)
C23 0.0385(14) 0.0290(12) 0.0252(12) 0.0005(10) 0.0085(11) 0.0072(11)
C24 0.0461(16) 0.0323(14) 0.0267(13) 0.0009(10) 0.0142(12) 0.0069(12)
C26 0.0395(15) 0.0369(14) 0.0341(14) -0.0062(11) 0.0203(12) 0.0026(12)
C31 0.0240(11) 0.0232(11) 0.0236(11) 0.0001(9) 0.0079(9) -0.0034(9)
C33 0.0297(13) 0.0184(10) 0.0290(12) 0.0009(9) 0.0114(10) -0.0020(9)
C34 0.0379(14) 0.0195(11) 0.0263(12) -0.0023(9) 0.0133(11) -0.0047(10)
C36 0.0366(15) 0.0428(16) 0.0306(14) -0.0004(12) -0.0003(12) -0.0015(12)
C40 0.0212(11) 0.0227(11) 0.0196(11) -0.0032(8) 0.0064(9) -0.0012(9)
C41 0.0199(11) 0.0308(12) 0.0262(12) 0.0026(10) 0.0058(9) 0.0013(9)
C42 0.0220(12) 0.0313(13) 0.0331(13) 0.0073(11) 0.0034(10) 0.0064(10)
C43 0.0292(13) 0.0229(11) 0.0261(12) 0.0045(9) 0.0054(10) 0.0004(10)
C44 0.0225(11) 0.0251(11) 0.0252(11) -0.0005(9) 0.0077(9) -0.0033(9)
C45 0.0200(11) 0.0230(11) 0.0256(11) 0.0001(9) 0.0064(9) 0.0019(9)
C46 0.0463(17) 0.0311(14) 0.0414(16) 0.0114(12) 0.0108(13) -0.0082(12)

loop_
_atom_type_symbol
_atom_type_description
_atom_type_scat_dispersion_real
_atom_type_scat_dispersion_imag
_atom_type_scat_source
C C 0.0033 0.0016 'International Tables Vol C Tables 4.2.6.8 and 6.1.1.4'
H H 0.0000 0.0000 'International Tables Vol C Tables 4.2.6.8 and 6.1.1.4'
N N 0.0061 0.0033 'International Tables Vol C Tables 4.2.6.8 and 6.1.1.4'
O O 0.0106 0.0060 'International Tables Vol C Tables 4.2.6.8 and 6.1.1.4'
S S 0.1246 0.1234 'International Tables Vol C Tables 4.2.6.8 and 6.1.1.4'
Zn Zn 0.2839 1.4301 'International Tables Vol C Tables 4.2.6.8 and 6.1.1.4'

loop_
_geom_angle_atom_site_label_1
_geom_angle_atom_site_label_2
_geom_angle_atom_site_label_3
_geom_angle
O1 Zn N21 102.77(7)
O1 Zn N11 96.00(7)
N21 Zn N11 119.57(8)
O1 Zn N31 100.23(7)
N21 Zn N31 123.52(8)
N11 Zn N31 108.22(8)
O1 Zn C1 175.27(7)
N21 Zn C1 80.94(8)
N11 Zn C1 79.55(7)
N31 Zn C1 79.84(7)
C11 S1 C1 102.04(11)
C21 S2 C1 102.86(11)
C31 S3 C1 101.89(11)
C11 N11 C13 105.99(19)
C11 N11 Zn 125.20(15)
C13 N11 Zn 128.70(15)
C11 N12 C14 107.41(19)
C11 N12 C16 126.5(2)
C14 N12 C16 126.1(2)
C21 N21 C23 105.98(19)
C21 N21 Zn 123.28(16)
C23 N21 Zn 130.72(16)
C21 N22 C24 107.3(2)
C21 N22 C26 125.7(2)
C24 N22 C26 126.9(2)
C31 N31 C33 106.06(19)
C31 N31 Zn 124.00(15)
C33 N31 Zn 127.10(16)
C31 N32 C34 107.32(19)
C31 N32 C36 125.8(2)
C34 N32 C36 126.8(2)
C40 O1 Zn 122.77(14)
C43 O2 C46 116.8(2)
S2 C1 S1 112.57(13)
S2 C1 S3 113.14(13)
S1 C1 S3 112.94(13)
S2 C1 Zn 105.22(11)
S1 C1 Zn 105.92(10)
S3 C1 Zn 106.25(10)
N11 C11 N12 110.7(2)
N11 C11 S1 126.23(17)
N12 C11 S1 122.99(17)
C14 C13 N11 109.3(2)
C13 C14 N12 106.6(2)
N21 C21 N22 111.0(2)
N21 C21 S2 127.31(18)
N22 C21 S2 121.67(18)
C24 C23 N21 109.4(2)
C23 C24 N22 106.3(2)
N31 C31 N32 110.8(2)
N31 C31 S3 126.31(18)
N32 C31 S3 122.87(18)
C34 C33 N31 109.7(2)
C33 C34 N32 106.1(2)
O1 C40 C45 123.9(2)
O1 C40 C41 120.4(2)
C45 C40 C41 115.7(2)
C42 C41 C40 121.8(2)
C43 C42 C41 121.0(2)
C42 C43 C44 119.2(2)
C42 C43 O2 116.4(2)
C44 C43 O2 124.4(2)
C43 C44 C45 119.9(2)
C44 C45 C40 122.6(2)

loop_
_geom_bond_atom_site_label_1
_geom_bond_atom_site_label_2
_geom_bond_distance
Zn O1 1.9900(16)
Zn N21 2.0057(19)
Zn N11 2.0074(18)
Zn N31 2.0179(19)
Zn C1 2.599(2)
S1 C11 1.750(2)
S1 C1 1.767(2)
S2 C21 1.753(2)
S2 C1 1.759(2)
S3 C31 1.753(2)
S3 C1 1.768(2)
N11 C11 1.322(3)
N11 C13 1.388(3)
N12 C11 1.352(3)
N12 C14 1.375(3)
N12 C16 1.451(3)
N21 C21 1.326(3)
N21 C23 1.383(3)
N22 C21 1.348(3)
N22 C24 1.382(3)
N22 C26 1.451(3)
N31 C31 1.326(3)
N31 C33 1.381(3)
N32 C31 1.352(3)
N32 C34 1.385(3)
N32 C36 1.458(3)
O1 C40 1.320(3)
O2 C43 1.383(3)
O2 C46 1.417(3)
C13 C14 1.350(3)
C23 C24 1.356(3)
C33 C34 1.354(3)
C40 C45 1.406(3)
C40 C41 1.407(3)
C41 C42 1.385(3)
C42 C43 1.381(3)
C43 C44 1.381(3)
C44 C45 1.392(3)
